data_4118068
loop_
_publ_author_name
'Yu-Chuan Chang'
'Sue-Lein Wang'

_publ_section_title
;
 From Stimuli-Responsive Polymorphic Organic Dye Crystals to
 Photoluminescent Cationic Open-Framework Metal Phosphate
;
_journal_name_full 'Journal of the American Chemical Society'
_journal_page_first 9848
_journal_page_last 9851
_journal_paper_doi 10.1021/ja302009h
_journal_volume 134
_journal_year 2012
_chemical_formula_moiety 'C26 H18 N4'
_chemical_formula_sum 'C26 H18 N4'
_chemical_formula_weight 386.44
_chemical_name_common TPB-1
_space_group_IT_number 14
_symmetry_cell_setting monoclinic
_symmetry_space_group_name_Hall '-P 2ybc'
_symmetry_space_group_name_H-M 'P 1 21/c 1'
_atom_sites_solution_hydrogens geom
_atom_sites_solution_primary direct
_atom_sites_solution_secondary difmap
_audit_creation_method SHELXL-97
_cell_angle_alpha 90.00
_cell_angle_beta 90.3120(10)
_cell_angle_gamma 90.00
_cell_formula_units_Z 2
_cell_length_a 5.9714(4)
_cell_length_b 11.4212(8)
_cell_length_c 13.9961(10)
_cell_measurement_reflns_used 6272
_cell_measurement_temperature 298(2)
_cell_measurement_theta_max 28.31
_cell_measurement_theta_min 2.30
_cell_volume 954.53(11)
_computing_cell_refinement 'SAINT V7.34A (Bruker AXS, 2006)'
_computing_data_collection 'Bruker Smart APEX '
_computing_data_reduction 'SAINT V7.34A (Bruker AXS, 2006)'
_computing_molecular_graphics 'SHELXTL (Sheldrick, 2008)'
_computing_publication_material SHELXTL
_computing_structure_refinement 'SHELXL-97 (Sheldrick, 2008)'
_computing_structure_solution 'SHELXS-97 (Sheldrick, 2008)'
_diffrn_ambient_temperature 298(2)
_diffrn_measured_fraction_theta_full 0.986
_diffrn_measured_fraction_theta_max 0.986
_diffrn_measurement_device_type 'CCD area detector'
_diffrn_measurement_method 'phi and omega scans'
_diffrn_radiation_monochromator graphite
_diffrn_radiation_source 'fine-focus sealed tube'
_diffrn_radiation_type MoK\a
_diffrn_radiation_wavelength 0.71073
_diffrn_reflns_av_R_equivalents 0.0344
_diffrn_reflns_av_sigmaI/netI 0.0421
_diffrn_reflns_limit_h_max 7
_diffrn_reflns_limit_h_min -7
_diffrn_reflns_limit_k_max 15
_diffrn_reflns_limit_k_min -15
_diffrn_reflns_limit_l_max 18
_diffrn_reflns_limit_l_min -9
_diffrn_reflns_number 6101
_diffrn_reflns_theta_full 28.31
_diffrn_reflns_theta_max 28.31
_diffrn_reflns_theta_min 2.30
_exptl_absorpt_coefficient_mu 0.081
_exptl_absorpt_correction_T_max 0.7457
_exptl_absorpt_correction_T_min 0.6499
_exptl_absorpt_correction_type multi-scan
_exptl_crystal_colour Brown
_exptl_crystal_density_diffrn 1.345
_exptl_crystal_description Columar
_exptl_crystal_F_000 404
_exptl_crystal_size_max 0.20
_exptl_crystal_size_mid 0.08
_exptl_crystal_size_min 0.08
_refine_diff_density_max 0.162
_refine_diff_density_min -0.212
_refine_diff_density_rms 0.042
_refine_ls_extinction_method none
_refine_ls_goodness_of_fit_ref 0.950
_refine_ls_hydrogen_treatment constr
_refine_ls_matrix_type full
_refine_ls_number_parameters 136
_refine_ls_number_reflns 2337
_refine_ls_number_restraints 0
_refine_ls_restrained_S_all 0.950
_refine_ls_R_factor_all 0.0792
_refine_ls_R_factor_gt 0.0508
_refine_ls_shift/su_max 0.000
_refine_ls_shift/su_mean 0.000
_refine_ls_structure_factor_coef Fsqd
_refine_ls_weighting_details 'calc w=1/[\s^2^(Fo^2^)+(0.0735P)^2^+0.0000P] where P=(Fo^2^+2Fc^2^)/3'
_refine_ls_weighting_scheme calc
_refine_ls_wR_factor_gt 0.1266
_refine_ls_wR_factor_ref 0.1418
_reflns_number_gt 1427
_reflns_number_total 2337
_reflns_threshold_expression >2sigma(I)
_cod_data_source_file ja302009h_si_002_1.cif
_cod_data_source_block TPB-1
_cod_database_code 4118068

loop_
_symmetry_equiv_pos_as_xyz
'x, y, z'
'-x, y+1/2, -z+1/2'
'-x, -y, -z'
'x, -y-1/2, z-1/2'

loop_
_atom_site_label
_atom_site_type_symbol
_atom_site_fract_x
_atom_site_fract_y
_atom_site_fract_z
_atom_site_U_iso_or_equiv
_atom_site_adp_type
_atom_site_occupancy
_atom_site_symmetry_multiplicity
_atom_site_calc_flag
N1 N 1.0903(3) 0.71475(14) 0.72448(11) 0.0660(5) Uani 1 1 d
N2 N 0.4752(3) 0.52556(12) 0.37625(11) 0.0608(4) Uani 1 1 d
C1 C 1.1475(3) 0.82079(18) 0.69219(14) 0.0612(5) Uani 1 1 d
C2 C 1.0122(3) 0.88990(15) 0.63511(12) 0.0526(4) Uani 1 1 d
C3 C 0.8000(3) 0.84909(13) 0.60836(11) 0.0442(4) Uani 1 1 d
C4 C 0.7403(3) 0.73889(13) 0.64143(12) 0.0503(4) Uani 1 1 d
C5 C 0.8877(3) 0.67656(14) 0.69829(13) 0.0590(5) Uani 1 1 d
C6 C 0.6458(2) 0.92375(13) 0.55053(11) 0.0434(4) Uani 1 1 d
C7 C 0.5079(2) 0.88033(13) 0.47701(11) 0.0427(4) Uani 1 1 d
C8 C 0.3655(3) 0.95681(13) 0.42812(12) 0.0460(4) Uani 1 1 d
C9 C 0.6615(3) 0.58846(15) 0.36748(13) 0.0582(5) Uani 1 1 d
C10 C 0.6835(3) 0.70186(14) 0.40132(12) 0.0512(4) Uani 1 1 d
C11 C 0.5039(3) 0.75533(13) 0.44589(11) 0.0434(4) Uani 1 1 d
C12 C 0.3101(3) 0.68925(14) 0.45562(12) 0.0494(4) Uani 1 1 d
C13 C 0.3050(3) 0.57634(14) 0.42140(13) 0.0558(5) Uani 1 1 d
H1 H 0.2678 0.9184 0.3751 0.080 Uiso 1 1 d
H2 H 0.1919 0.7226 0.4837 0.080 Uiso 1 1 d
H3 H 0.8347 0.7408 0.3959 0.080 Uiso 1 1 d
H4 H 0.1665 0.5260 0.4332 0.080 Uiso 1 1 d
H5 H 0.8025 0.5504 0.3289 0.080 Uiso 1 1 d
H6 H 1.3061 0.8520 0.7122 0.080 Uiso 1 1 d
H7 H 0.5896 0.7089 0.6236 0.080 Uiso 1 1 d
H8 H 1.0541 0.9765 0.6133 0.080 Uiso 1 1 d
H9 H 0.8394 0.5944 0.7187 0.080 Uiso 1 1 d

loop_
_atom_site_aniso_label
_atom_site_aniso_U_11
_atom_site_aniso_U_22
_atom_site_aniso_U_33
_atom_site_aniso_U_23
_atom_site_aniso_U_13
_atom_site_aniso_U_12
N1 0.0710(11) 0.0682(11) 0.0585(10) -0.0112(8) -0.0217(8) 0.0205(9)
N2 0.0777(11) 0.0439(9) 0.0606(10) -0.0065(7) -0.0141(8) 0.0036(7)
C1 0.0536(10) 0.0743(13) 0.0557(11) -0.0118(10) -0.0128(9) 0.0088(9)
C2 0.0519(10) 0.0562(11) 0.0497(10) -0.0079(8) -0.0071(8) 0.0027(8)
C3 0.0510(9) 0.0408(9) 0.0407(9) -0.0055(7) -0.0080(7) 0.0045(7)
C4 0.0607(10) 0.0417(9) 0.0482(10) -0.0036(7) -0.0152(8) 0.0039(7)
C5 0.0793(13) 0.0436(10) 0.0539(11) -0.0052(8) -0.0198(10) 0.0093(8)
C6 0.0471(9) 0.0384(8) 0.0446(9) 0.0001(7) -0.0080(7) -0.0025(7)
C7 0.0484(9) 0.0355(8) 0.0441(9) -0.0014(7) -0.0072(7) -0.0030(7)
C8 0.0539(9) 0.0372(9) 0.0468(9) -0.0012(7) -0.0117(8) -0.0046(7)
C9 0.0650(11) 0.0541(11) 0.0554(11) -0.0063(8) -0.0068(9) 0.0099(9)
C10 0.0521(10) 0.0503(10) 0.0511(10) -0.0012(8) -0.0047(8) 0.0003(8)
C11 0.0517(9) 0.0379(8) 0.0406(9) 0.0000(6) -0.0121(7) 0.0001(7)
C12 0.0513(9) 0.0438(9) 0.0531(10) -0.0060(7) -0.0101(8) -0.0015(7)
C13 0.0665(11) 0.0429(10) 0.0578(11) -0.0038(8) -0.0084(9) -0.0076(8)

loop_
_atom_type_symbol
_atom_type_description
_atom_type_scat_dispersion_real
_atom_type_scat_dispersion_imag
_atom_type_scat_source
C C 0.0033 0.0016 'International Tables Vol C Tables 4.2.6.8 and 6.1.1.4'
H H 0.0000 0.0000 'International Tables Vol C Tables 4.2.6.8 and 6.1.1.4'
N N 0.0061 0.0033 'International Tables Vol C Tables 4.2.6.8 and 6.1.1.4'

loop_
_geom_angle_atom_site_label_1
_geom_angle_atom_site_label_2
_geom_angle_atom_site_label_3
_geom_angle
_geom_angle_site_symmetry_1
_geom_angle_site_symmetry_3
C5 N1 C1 115.81(15) . .
C9 N2 C13 116.69(15) . .
N1 C1 C2 124.29(16) . .
N1 C1 H6 116.7 . .
C2 C1 H6 119.0 . .
C1 C2 C3 119.37(16) . .
C1 C2 H8 124.0 . .
C3 C2 H8 116.5 . .
C4 C3 C2 116.52(14) . .
C4 C3 C6 122.74(14) . .
C2 C3 C6 120.69(14) . .
C5 C4 C3 119.72(15) . .
C5 C4 H7 122.7 . .
C3 C4 H7 117.6 . .
N1 C5 C4 124.29(16) . .
N1 C5 H9 118.6 . .
C4 C5 H9 117.0 . .
C8 C6 C7 118.17(13) 3_676 .
C8 C6 C3 118.20(13) 3_676 .
C7 C6 C3 123.62(14) . .
C8 C7 C6 119.42(14) . .
C8 C7 C11 116.54(13) . .
C6 C7 C11 124.03(13) . .
C7 C8 C6 122.41(13) . 3_676
C7 C8 H1 115.1 . .
C6 C8 H1 122.5 3_676 .
N2 C9 C10 123.43(16) . .
N2 C9 H5 118.5 . .
C10 C9 H5 118.0 . .
C9 C10 C11 119.60(15) . .
C9 C10 H3 118.0 . .
C11 C10 H3 122.3 . .
C10 C11 C12 116.88(14) . .
C10 C11 C7 122.79(14) . .
C12 C11 C7 120.21(14) . .
C13 C12 C11 119.48(16) . .
C13 C12 H2 122.4 . .
C11 C12 H2 118.1 . .
N2 C13 C12 123.88(16) . .
N2 C13 H4 116.9 . .
C12 C13 H4 119.2 . .

loop_
_geom_bond_atom_site_label_1
_geom_bond_atom_site_label_2
_geom_bond_distance
_geom_bond_site_symmetry_2
N1 C5 1.336(2) .
N1 C1 1.338(2) .
N2 C9 1.331(2) .
N2 C13 1.333(2) .
C1 C2 1.381(2) .
C1 H6 1.0486 .
C2 C3 1.399(2) .
C2 H8 1.0653 .
C3 C4 1.388(2) .
C3 C6 1.491(2) .
C4 C5 1.381(2) .
C4 H7 0.9936 .
C5 H9 1.0228 .
C6 C8 1.398(2) 3_676
C6 C7 1.405(2) .
C7 C8 1.396(2) .
C7 C11 1.493(2) .
C8 C6 1.398(2) 3_676
C8 H1 1.0387 .
C9 C10 1.385(2) .
C9 H5 1.0927 .
C10 C11 1.386(2) .
C10 H3 1.0097 .
C11 C12 1.389(2) .
C12 C13 1.376(2) .
C12 H2 0.8949 .
C13 H4 1.0214 .
